data_7156052
loop_
_publ_author_name
'Grajewski, J.'
'Piotrowska, K.'
'Zgorzelak, M.'
'Janiak, A.'
'Biniek-Antosiak, K'
'Rychlewska, U.'
'Gawronski, J.'

_publ_section_title
;
 Introduction of axial chirality at a spiro carbon atom in the synthesis
 of pentaerythritol-imine macrocycles.
;
_journal_issue 6
_journal_name_full 'Organic &amp; biomolecular chemistry'
_journal_page_first 981
_journal_page_last 987
_journal_paper_doi 10.1039/c7ob02672b
_journal_volume 16
_journal_year 2018
_chemical_absolute_configuration rm
_chemical_formula_moiety 'C54 H60 N4 O8'
_chemical_formula_sum 'C54 H60 N4 O8'
_chemical_formula_weight 893.06
_chemical_name_common spiro-rhombimine
_space_group_crystal_system orthorhombic
_space_group_IT_number 19
_space_group_name_Hall 'P 2ac 2ab'
_space_group_name_H-M_alt 'P 21 21 21'
_symmetry_space_group_name_Hall 'P 2ac 2ab'
_symmetry_space_group_name_H-M 'P 21 21 21'
_atom_sites_solution_hydrogens geom
_audit_creation_method SHELXL-2014/7
_audit_update_record
;
2017-08-09 deposited with the CCDC.
2018-01-04 downloaded from the CCDC.
;
_cell_angle_alpha 90
_cell_angle_beta 90
_cell_angle_gamma 90
_cell_formula_units_Z 4
_cell_length_a 10.7257(2)
_cell_length_b 11.3249(2)
_cell_length_c 39.4835(5)
_cell_measurement_reflns_used 10993
_cell_measurement_temperature 150(2)
_cell_measurement_theta_max 75.8900
_cell_measurement_theta_min 4.0430
_cell_volume 4795.96(14)
_computing_structure_refinement 'SHELXL-2014/7 (Sheldrick, 2014)'
_diffrn_ambient_temperature 150(2)
_diffrn_detector_area_resol_mean 10.5357
_diffrn_measured_fraction_theta_full 0.999
_diffrn_measured_fraction_theta_max 0.986
_diffrn_measurement_device_type 'SuperNova, Single source at offset, Atlas'
_diffrn_measurement_method '\w scans'
_diffrn_radiation_type CuK\a
_diffrn_radiation_wavelength 1.54184
_diffrn_reflns_av_R_equivalents 0.0257
_diffrn_reflns_av_unetI/netI 0.0319
_diffrn_reflns_Laue_measured_fraction_full 0.999
_diffrn_reflns_Laue_measured_fraction_max 0.986
_diffrn_reflns_limit_h_max 12
_diffrn_reflns_limit_h_min -13
_diffrn_reflns_limit_k_max 14
_diffrn_reflns_limit_k_min -11
_diffrn_reflns_limit_l_max 49
_diffrn_reflns_limit_l_min -44
_diffrn_reflns_number 20339
_diffrn_reflns_point_group_measured_fraction_full 0.999
_diffrn_reflns_point_group_measured_fraction_max 0.973
_diffrn_reflns_theta_full 67.684
_diffrn_reflns_theta_max 76.520
_diffrn_reflns_theta_min 2.238
_diffrn_source 'micro-focus sealed X-ray tube'
_exptl_absorpt_coefficient_mu 0.669
_exptl_absorpt_correction_T_max 1.00000
_exptl_absorpt_correction_T_min 0.84572
_exptl_absorpt_correction_type multi-scan
_exptl_absorpt_process_details
;
CrysAlisPro 1.171.38.41 (Rigaku Oxford Diffraction, 2015)
Empirical absorption correction using spherical harmonics,
 implemented in SCALE3 ABSPACK scaling algorithm.
;
_exptl_crystal_colour colourless
_exptl_crystal_density_diffrn 1.237
_exptl_crystal_description block
_exptl_crystal_F_000 1904
_exptl_crystal_size_max 0.300
_exptl_crystal_size_mid 0.200
_exptl_crystal_size_min 0.120
_refine_diff_density_max 0.480
_refine_diff_density_min -0.266
_refine_diff_density_rms 0.044
_refine_ls_abs_structure_details
;
 Flack x determined using 3827 quotients [(I+)-(I-)]/[(I+)+(I-)]
 (Parsons, Flack and Wagner, Acta Cryst. B69 (2013) 249-259).
;
_refine_ls_abs_structure_Flack 0.24(10)
_refine_ls_extinction_method none
_refine_ls_goodness_of_fit_ref 1.069
_refine_ls_hydrogen_treatment constr
_refine_ls_matrix_type full
_refine_ls_number_parameters 595
_refine_ls_number_reflns 9822
_refine_ls_number_restraints 0
_refine_ls_restrained_S_all 1.069
_refine_ls_R_factor_all 0.0504
_refine_ls_R_factor_gt 0.0492
_refine_ls_shift/su_max 0.001
_refine_ls_shift/su_mean 0.000
_refine_ls_structure_factor_coef Fsqd
_refine_ls_weighting_details 'w=1/[\s^2^(Fo^2^)+(0.0680P)^2^+1.5180P] where P=(Fo^2^+2Fc^2^)/3'
_refine_ls_weighting_scheme calc
_refine_ls_wR_factor_gt 0.1325
_refine_ls_wR_factor_ref 0.1335
_reflns_Friedel_coverage 0.763
_reflns_Friedel_fraction_full 0.999
_reflns_Friedel_fraction_max 0.956
_reflns_number_gt 9564
_reflns_number_total 9822
_reflns_threshold_expression 'I > 2\s(I)'
_cod_data_source_file c7ob02672b2.cif
_cod_data_source_block 9
_cod_depositor_comments 'Adding full bibliography for 7156052.cif.'
_cod_database_code 7156052
_shelx_shelxl_version_number 2014/7
_shelx_space_group_comment
;
The symmetry employed for this shelxl refinement is uniquely defined
by the following loop, which should always be used as a source of
symmetry information in preference to the above space-group names.
They are only intended as comments.
;
_shelx_estimated_absorpt_t_min 0.825
_shelx_estimated_absorpt_t_max 0.924

loop_
_space_group_symop_operation_xyz
'x, y, z'
'-x+1/2, -y, z+1/2'
'x+1/2, -y+1/2, -z'
'-x, y+1/2, -z+1/2'

loop_
_atom_site_label
_atom_site_type_symbol
_atom_site_fract_x
_atom_site_fract_y
_atom_site_fract_z
_atom_site_U_iso_or_equiv
_atom_site_adp_type
_atom_site_occupancy
_atom_site_site_symmetry_order
_atom_site_calc_flag
_atom_site_refinement_flags_posn
_atom_site_refinement_flags_adp
O1 O 0.2350(3) 0.8960(2) 0.47249(5) 0.0418(5) Uani 1 1 d . .
O2 O 0.2357(2) 0.6940(2) 0.46455(5) 0.0422(5) Uani 1 1 d . .
O3 O 0.1533(2) 0.6530(2) 0.57219(6) 0.0468(6) Uani 1 1 d . .
O4 O 0.3590(2) 0.6610(2) 0.55454(6) 0.0423(5) Uani 1 1 d . .
O5 O 1.04250(19) 0.1737(2) 0.52239(5) 0.0332(4) Uani 1 1 d . .
O6 O 0.83276(19) 0.1747(2) 0.50615(5) 0.0332(4) Uani 1 1 d . .
O7 O 0.9485(2) 0.30073(19) 0.40751(5) 0.0342(4) Uani 1 1 d . .
O8 O 0.8979(2) 0.42996(19) 0.45128(5) 0.0357(5) Uani 1 1 d . .
N1 N 0.6158(3) 0.6156(2) 0.28935(6) 0.0353(5) Uani 1 1 d . .
N2 N 0.3884(3) 0.7590(2) 0.29512(6) 0.0361(5) Uani 1 1 d . .
N3 N 0.4853(3) 0.2807(3) 0.69300(7) 0.0411(6) Uani 1 1 d . .
N4 N 0.6825(3) 0.1137(3) 0.67894(7) 0.0414(6) Uani 1 1 d . .
C1 C 0.5204(3) 0.6268(3) 0.26307(7) 0.0339(6) Uani 1 1 d . .
H1 H 0.4533 0.5673 0.2672 0.041 Uiso 1 1 calc R U
C2 C 0.4635(3) 0.7518(3) 0.26458(7) 0.0333(6) Uani 1 1 d . .
H2 H 0.5314 0.8122 0.2654 0.040 Uiso 1 1 calc R U
C3 C 0.3795(3) 0.7740(3) 0.23387(8) 0.0387(7) Uani 1 1 d . .
H3A H 0.3065 0.7207 0.2350 0.046 Uiso 1 1 calc R U
H3B H 0.3485 0.8563 0.2346 0.046 Uiso 1 1 calc R U
C4 C 0.4477(4) 0.7538(3) 0.20056(8) 0.0421(7) Uani 1 1 d . .
H4A H 0.3905 0.7688 0.1814 0.051 Uiso 1 1 calc R U
H4B H 0.5189 0.8091 0.1987 0.051 Uiso 1 1 calc R U
C5 C 0.4946(4) 0.6273(3) 0.19910(8) 0.0420(7) Uani 1 1 d . .
H5A H 0.5400 0.6144 0.1776 0.050 Uiso 1 1 calc R U
H5B H 0.4228 0.5724 0.1997 0.050 Uiso 1 1 calc R U
C6 C 0.5812(3) 0.6018(3) 0.22895(7) 0.0378(7) Uani 1 1 d . .
H6A H 0.6068 0.5178 0.2282 0.045 Uiso 1 1 calc R U
H6B H 0.6572 0.6507 0.2267 0.045 Uiso 1 1 calc R U
C7 C 0.4288(3) 0.8182(3) 0.31971(7) 0.0346(6) Uani 1 1 d . .
H7 H 0.5037 0.8619 0.3170 0.042 Uiso 1 1 calc R U
C8 C 0.3639(3) 0.8219(3) 0.35266(7) 0.0354(6) Uani 1 1 d . .
C9 C 0.2570(3) 0.7545(3) 0.35858(8) 0.0423(7) Uani 1 1 d . .
H9 H 0.2209 0.7100 0.3407 0.051 Uiso 1 1 calc R U
C10 C 0.2042(3) 0.7528(3) 0.39029(8) 0.0439(7) Uani 1 1 d . .
H10 H 0.1323 0.7056 0.3942 0.053 Uiso 1 1 calc R U
C11 C 0.2532(3) 0.8179(3) 0.41658(8) 0.0384(7) Uani 1 1 d . .
C12 C 0.3572(4) 0.8881(3) 0.41079(8) 0.0432(7) Uani 1 1 d . .
H12 H 0.3906 0.9350 0.4286 0.052 Uiso 1 1 calc R U
C13 C 0.4125(3) 0.8895(3) 0.37881(8) 0.0423(7) Uani 1 1 d . .
H13 H 0.4840 0.9372 0.3749 0.051 Uiso 1 1 calc R U
C14 C 0.1956(3) 0.8046(3) 0.45145(8) 0.0384(7) Uani 1 1 d . .
H14 H 0.1026 0.8056 0.4496 0.046 Uiso 1 1 calc R U
C15 C 0.1722(4) 0.8850(3) 0.50489(8) 0.0414(7) Uani 1 1 d . .
H15A H 0.0810 0.8914 0.5014 0.050 Uiso 1 1 calc R U
H15B H 0.1984 0.9505 0.5199 0.050 Uiso 1 1 calc R U
C16 C 0.1765(3) 0.6690(3) 0.49636(8) 0.0402(7) Uani 1 1 d . .
H16A H 0.2085 0.5934 0.5054 0.048 Uiso 1 1 calc R U
H16B H 0.0855 0.6608 0.4929 0.048 Uiso 1 1 calc R U
C17 C 0.2017(3) 0.7678(3) 0.52191(7) 0.0329(6) Uani 1 1 d . .
C18 C 0.1183(4) 0.7550(3) 0.55284(9) 0.0467(8) Uani 1 1 d . .
H18A H 0.1254 0.8265 0.5671 0.056 Uiso 1 1 calc R U
H18B H 0.0304 0.7473 0.5455 0.056 Uiso 1 1 calc R U
C19 C 0.3357(3) 0.7628(3) 0.53352(8) 0.0420(7) Uani 1 1 d . .
H19A H 0.3911 0.7601 0.5135 0.050 Uiso 1 1 calc R U
H19B H 0.3556 0.8354 0.5464 0.050 Uiso 1 1 calc R U
C20 C 0.2764(4) 0.6621(3) 0.58275(8) 0.0455(8) Uani 1 1 d . .
H20 H 0.2879 0.7370 0.5958 0.055 Uiso 1 1 calc R U
C21 C 0.3068(4) 0.5572(3) 0.60528(8) 0.0417(7) Uani 1 1 d . .
C22 C 0.2312(3) 0.4586(3) 0.60683(8) 0.0425(7) Uani 1 1 d . .
H22 H 0.1582 0.4542 0.5933 0.051 Uiso 1 1 calc R U
C23 C 0.2625(3) 0.3652(3) 0.62846(7) 0.0396(7) Uani 1 1 d . .
H23 H 0.2101 0.2977 0.6296 0.047 Uiso 1 1 calc R U
C24 C 0.3684(3) 0.3704(3) 0.64806(7) 0.0366(7) Uani 1 1 d . .
C25 C 0.4459(4) 0.4691(3) 0.64554(8) 0.0433(7) Uani 1 1 d . .
H25 H 0.5207 0.4723 0.6584 0.052 Uiso 1 1 calc R U
C26 C 0.4144(4) 0.5624(3) 0.62443(8) 0.0466(8) Uani 1 1 d . .
H26 H 0.4669 0.6299 0.6231 0.056 Uiso 1 1 calc R U
C27 C 0.3999(3) 0.2719(3) 0.67118(7) 0.0355(6) Uani 1 1 d . .
H27 H 0.3545 0.2000 0.6695 0.043 Uiso 1 1 calc R U
C28 C 0.5077(3) 0.1790(3) 0.71501(8) 0.0396(7) Uani 1 1 d . .
H28 H 0.4557 0.1103 0.7077 0.047 Uiso 1 1 calc R U
C29 C 0.6460(3) 0.1478(4) 0.71335(8) 0.0430(8) Uani 1 1 d . .
H29 H 0.6954 0.2189 0.7201 0.052 Uiso 1 1 calc R U
C30 C 0.6759(4) 0.0479(5) 0.73776(10) 0.0645(13) Uani 1 1 d . .
H30A H 0.7658 0.0289 0.7363 0.077 Uiso 1 1 calc R U
H30B H 0.6285 -0.0235 0.7311 0.077 Uiso 1 1 calc R U
C31 C 0.6433(4) 0.0806(5) 0.77411(10) 0.0725(15) Uani 1 1 d . .
H31A H 0.6601 0.0125 0.7892 0.087 Uiso 1 1 calc R U
H31B H 0.6962 0.1473 0.7816 0.087 Uiso 1 1 calc R U
C32 C 0.5068(4) 0.1152(5) 0.77675(10) 0.0617(12) Uani 1 1 d . .
H32A H 0.4885 0.1422 0.8001 0.074 Uiso 1 1 calc R U
H32B H 0.4538 0.0456 0.7719 0.074 Uiso 1 1 calc R U
C33 C 0.4761(4) 0.2140(4) 0.75166(8) 0.0489(9) Uani 1 1 d . .
H33A H 0.5237 0.2857 0.7578 0.059 Uiso 1 1 calc R U
H33B H 0.3862 0.2331 0.7532 0.059 Uiso 1 1 calc R U
C34 C 0.7416(3) 0.1906(3) 0.66226(7) 0.0370(7) Uani 1 1 d . .
H34 H 0.7551 0.2657 0.6723 0.044 Uiso 1 1 calc R U
C35 C 0.7908(3) 0.1693(3) 0.62786(7) 0.0348(6) Uani 1 1 d . .
C36 C 0.7820(3) 0.0594(3) 0.61246(8) 0.0367(6) Uani 1 1 d . .
H36 H 0.7447 -0.0044 0.6243 0.044 Uiso 1 1 calc R U
C37 C 0.8273(3) 0.0418(3) 0.57980(8) 0.0355(6) Uani 1 1 d . .
H37 H 0.8193 -0.0333 0.5693 0.043 Uiso 1 1 calc R U
C38 C 0.8842(3) 0.1342(3) 0.56250(7) 0.0327(6) Uani 1 1 d . .
C39 C 0.8953(3) 0.2435(3) 0.57798(8) 0.0379(6) Uani 1 1 d . .
H39 H 0.9348 0.3066 0.5663 0.046 Uiso 1 1 calc R U
C40 C 0.8488(3) 0.2614(3) 0.61054(8) 0.0396(7) Uani 1 1 d . .
H40 H 0.8567 0.3367 0.6210 0.047 Uiso 1 1 calc R U
C41 C 0.9250(3) 0.1190(3) 0.52620(7) 0.0317(6) Uani 1 1 d . .
H41 H 0.9307 0.0333 0.5204 0.038 Uiso 1 1 calc R U
C42 C 1.0819(3) 0.1751(3) 0.48762(7) 0.0323(6) Uani 1 1 d . .
H42A H 1.0925 0.0930 0.4795 0.039 Uiso 1 1 calc R U
H42B H 1.1636 0.2154 0.4859 0.039 Uiso 1 1 calc R U
C43 C 0.8634(3) 0.1755(3) 0.47066(7) 0.0327(6) Uani 1 1 d . .
H43A H 0.7971 0.2167 0.4578 0.039 Uiso 1 1 calc R U
H43B H 0.8691 0.0935 0.4622 0.039 Uiso 1 1 calc R U
C44 C 0.9874(3) 0.2383(3) 0.46538(7) 0.0300(6) Uani 1 1 d . .
C45 C 1.0296(3) 0.2322(3) 0.42852(7) 0.0338(6) Uani 1 1 d . .
H45A H 1.1158 0.2626 0.4266 0.041 Uiso 1 1 calc R U
H45B H 1.0291 0.1490 0.4208 0.041 Uiso 1 1 calc R U
C46 C 0.9779(3) 0.3693(3) 0.47475(7) 0.0338(6) Uani 1 1 d . .
H46A H 0.9442 0.3772 0.4980 0.041 Uiso 1 1 calc R U
H46B H 1.0620 0.4054 0.4743 0.041 Uiso 1 1 calc R U
C47 C 0.9412(3) 0.4193(3) 0.41763(7) 0.0337(6) Uani 1 1 d . .
H47 H 1.0242 0.4585 0.4151 0.040 Uiso 1 1 calc R U
C48 C 0.8474(3) 0.4748(3) 0.39390(8) 0.0334(6) Uani 1 1 d . .
C49 C 0.8873(3) 0.5356(3) 0.36529(8) 0.0377(6) Uani 1 1 d . .
H49 H 0.9733 0.5533 0.3626 0.045 Uiso 1 1 calc R U
C50 C 0.8025(3) 0.5705(3) 0.34069(8) 0.0370(6) Uani 1 1 d . .
H50 H 0.8303 0.6134 0.3214 0.044 Uiso 1 1 calc R U
C51 C 0.6766(3) 0.5427(3) 0.34424(7) 0.0331(6) Uani 1 1 d . .
C52 C 0.6366(3) 0.4849(3) 0.37352(7) 0.0362(6) Uani 1 1 d . .
H52 H 0.5505 0.4681 0.3765 0.043 Uiso 1 1 calc R U
C53 C 0.7214(3) 0.4517(3) 0.39830(8) 0.0378(7) Uani 1 1 d . .
H53 H 0.6933 0.4132 0.4183 0.045 Uiso 1 1 calc R U
C54 C 0.5863(3) 0.5653(3) 0.31680(7) 0.0333(6) Uani 1 1 d . .
H54 H 0.5022 0.5411 0.3199 0.040 Uiso 1 1 calc R U

loop_
_atom_site_aniso_label
_atom_site_aniso_U_11
_atom_site_aniso_U_22
_atom_site_aniso_U_33
_atom_site_aniso_U_23
_atom_site_aniso_U_13
_atom_site_aniso_U_12
O1 0.0574(14) 0.0359(11) 0.0321(10) 0.0017(9) 0.0038(10) 0.0036(10)
O2 0.0544(14) 0.0388(11) 0.0333(11) 0.0005(9) 0.0053(10) 0.0062(10)
O3 0.0471(14) 0.0526(14) 0.0406(12) 0.0124(10) 0.0095(10) 0.0112(11)
O4 0.0397(12) 0.0470(13) 0.0403(12) 0.0099(10) 0.0005(10) 0.0022(10)
O5 0.0259(9) 0.0457(12) 0.0280(9) 0.0023(8) -0.0031(8) -0.0010(9)
O6 0.0263(10) 0.0466(12) 0.0266(9) -0.0004(8) -0.0008(7) 0.0033(9)
O7 0.0376(11) 0.0380(11) 0.0268(9) -0.0022(8) -0.0014(8) 0.0053(9)
O8 0.0434(12) 0.0360(10) 0.0278(10) -0.0021(8) -0.0049(9) 0.0099(9)
N1 0.0368(13) 0.0399(13) 0.0293(11) 0.0044(10) -0.0032(10) -0.0014(11)
N2 0.0362(13) 0.0422(14) 0.0298(12) 0.0003(10) 0.0010(10) -0.0002(11)
N3 0.0466(15) 0.0439(15) 0.0328(13) 0.0094(11) -0.0011(11) 0.0040(12)
N4 0.0382(14) 0.0526(16) 0.0334(13) 0.0092(12) 0.0037(11) 0.0026(13)
C1 0.0365(15) 0.0366(14) 0.0286(13) 0.0029(11) -0.0036(11) -0.0048(12)
C2 0.0315(14) 0.0400(15) 0.0283(13) 0.0022(11) -0.0006(11) -0.0042(12)
C3 0.0389(16) 0.0435(16) 0.0338(14) 0.0016(12) -0.0071(12) 0.0029(13)
C4 0.0510(19) 0.0473(18) 0.0280(14) 0.0043(13) -0.0072(13) -0.0002(15)
C5 0.0532(19) 0.0462(17) 0.0264(13) -0.0026(13) -0.0041(13) -0.0049(15)
C6 0.0424(17) 0.0407(16) 0.0304(14) 0.0000(12) -0.0006(13) 0.0004(13)
C7 0.0367(15) 0.0355(15) 0.0316(14) 0.0045(11) -0.0009(12) 0.0003(12)
C8 0.0410(16) 0.0375(15) 0.0276(13) 0.0035(11) -0.0009(12) 0.0064(13)
C9 0.0466(18) 0.0457(17) 0.0345(15) 0.0000(13) -0.0016(13) -0.0036(15)
C10 0.0442(17) 0.0485(18) 0.0391(16) 0.0025(14) 0.0034(14) -0.0044(15)
C11 0.0377(16) 0.0416(16) 0.0358(15) 0.0057(13) 0.0023(12) 0.0096(13)
C12 0.051(2) 0.0470(18) 0.0312(14) -0.0046(13) -0.0060(14) 0.0038(16)
C13 0.0468(18) 0.0490(18) 0.0310(14) 0.0011(13) -0.0005(13) -0.0031(15)
C14 0.0406(16) 0.0393(16) 0.0352(15) 0.0028(13) -0.0011(13) 0.0035(13)
C15 0.059(2) 0.0346(15) 0.0305(14) 0.0031(12) 0.0092(14) 0.0148(15)
C16 0.0474(18) 0.0365(15) 0.0365(15) 0.0028(13) 0.0025(13) 0.0023(14)
C17 0.0376(15) 0.0327(14) 0.0284(13) 0.0042(11) 0.0050(11) 0.0069(12)
C18 0.053(2) 0.0475(18) 0.0393(16) 0.0083(14) 0.0120(15) 0.0165(16)
C19 0.0455(18) 0.0409(16) 0.0395(16) 0.0078(13) -0.0024(13) -0.0013(14)
C20 0.060(2) 0.0484(18) 0.0283(14) -0.0006(13) 0.0031(14) 0.0079(17)
C21 0.055(2) 0.0402(16) 0.0297(14) -0.0010(12) 0.0065(14) 0.0113(15)
C22 0.0465(18) 0.0511(18) 0.0299(14) -0.0022(13) -0.0016(13) 0.0127(15)
C23 0.0456(18) 0.0431(16) 0.0300(14) 0.0009(12) 0.0030(13) 0.0095(14)
C24 0.0501(18) 0.0377(15) 0.0220(12) -0.0002(11) 0.0039(12) 0.0127(14)
C25 0.059(2) 0.0430(17) 0.0277(14) -0.0010(13) -0.0020(14) 0.0051(16)
C26 0.066(2) 0.0414(17) 0.0324(15) 0.0021(13) -0.0002(15) 0.0013(16)
C27 0.0412(16) 0.0387(15) 0.0267(13) 0.0025(11) 0.0034(12) 0.0075(13)
C28 0.0368(16) 0.0459(17) 0.0359(15) 0.0135(13) 0.0011(13) 0.0044(14)
C29 0.0371(16) 0.060(2) 0.0318(14) 0.0135(14) 0.0038(12) 0.0033(15)
C30 0.052(2) 0.095(3) 0.047(2) 0.034(2) 0.0172(17) 0.033(2)
C31 0.061(3) 0.115(4) 0.042(2) 0.037(2) 0.0119(18) 0.035(3)
C32 0.054(2) 0.088(3) 0.0429(19) 0.031(2) 0.0152(17) 0.024(2)
C33 0.0426(18) 0.067(2) 0.0366(16) 0.0159(16) 0.0069(14) 0.0138(17)
C34 0.0328(15) 0.0494(18) 0.0287(13) 0.0042(12) -0.0028(11) -0.0012(13)
C35 0.0321(14) 0.0455(16) 0.0269(13) 0.0044(12) -0.0019(11) -0.0040(13)
C36 0.0334(15) 0.0418(16) 0.0349(15) 0.0089(12) -0.0014(12) -0.0035(13)
C37 0.0325(15) 0.0370(15) 0.0370(15) 0.0023(12) -0.0027(12) -0.0012(12)
C38 0.0290(14) 0.0388(15) 0.0303(13) 0.0025(11) -0.0041(11) 0.0016(12)
C39 0.0441(16) 0.0405(16) 0.0292(13) 0.0007(12) 0.0026(12) -0.0086(14)
C40 0.0464(17) 0.0423(16) 0.0300(14) -0.0014(12) 0.0001(13) -0.0077(14)
C41 0.0250(13) 0.0360(14) 0.0342(14) 0.0001(12) -0.0021(11) 0.0015(11)
C42 0.0250(13) 0.0397(15) 0.0324(13) 0.0017(12) -0.0002(11) 0.0026(11)
C43 0.0292(14) 0.0427(15) 0.0261(13) -0.0039(11) -0.0014(11) -0.0004(12)
C44 0.0286(13) 0.0353(14) 0.0260(12) -0.0023(10) -0.0011(10) 0.0019(11)
C45 0.0333(14) 0.0388(15) 0.0292(13) 0.0000(11) 0.0022(11) 0.0061(12)
C46 0.0391(15) 0.0350(14) 0.0273(13) -0.0020(11) -0.0081(11) 0.0025(12)
C47 0.0361(15) 0.0362(14) 0.0288(13) 0.0014(11) -0.0046(12) 0.0004(12)
C48 0.0355(15) 0.0338(14) 0.0311(13) 0.0007(11) -0.0042(12) 0.0038(12)
C49 0.0348(15) 0.0420(16) 0.0363(15) 0.0034(13) -0.0021(12) -0.0026(13)
C50 0.0393(16) 0.0381(15) 0.0334(14) 0.0060(12) -0.0018(13) -0.0014(13)
C51 0.0340(14) 0.0346(14) 0.0307(13) -0.0011(11) -0.0029(11) 0.0043(12)
C52 0.0314(15) 0.0462(17) 0.0310(14) 0.0031(12) 0.0012(12) 0.0004(13)
C53 0.0387(16) 0.0459(17) 0.0289(14) 0.0052(12) -0.0008(12) 0.0021(14)
C54 0.0325(14) 0.0364(15) 0.0309(14) -0.0001(11) -0.0007(11) 0.0004(12)

loop_
_atom_type_symbol
_atom_type_description
_atom_type_scat_dispersion_real
_atom_type_scat_dispersion_imag
_atom_type_scat_source
C C 0.0181 0.0091 'International Tables Vol C Tables 4.2.6.8 and 6.1.1.4'
H H 0.0000 0.0000 'International Tables Vol C Tables 4.2.6.8 and 6.1.1.4'
N N 0.0311 0.0180 'International Tables Vol C Tables 4.2.6.8 and 6.1.1.4'
O O 0.0492 0.0322 'International Tables Vol C Tables 4.2.6.8 and 6.1.1.4'

loop_
_geom_angle_atom_site_label_1
_geom_angle_atom_site_label_2
_geom_angle_atom_site_label_3
_geom_angle
C14 O1 C15 108.7(3)
C14 O2 C16 111.0(2)
C20 O3 C18 110.4(3)
C20 O4 C19 109.6(3)
C41 O5 C42 111.7(2)
C41 O6 C43 112.9(2)
C47 O7 C45 112.8(2)
C47 O8 C46 111.7(2)
C54 N1 C1 118.1(3)
C7 N2 C2 118.7(3)
C27 N3 C28 117.5(3)
C34 N4 C29 115.8(3)
N1 C1 C6 108.2(3)
N1 C1 C2 109.2(2)
C6 C1 C2 112.0(2)
N1 C1 H1 109.1
C6 C1 H1 109.1
C2 C1 H1 109.1
N2 C2 C3 108.8(3)
N2 C2 C1 107.6(2)
C3 C2 C1 110.7(2)
N2 C2 H2 109.9
C3 C2 H2 109.9
C1 C2 H2 109.9
C4 C3 C2 112.2(3)
C4 C3 H3A 109.2
C2 C3 H3A 109.2
C4 C3 H3B 109.2
C2 C3 H3B 109.2
H3A C3 H3B 107.9
C5 C4 C3 109.5(3)
C5 C4 H4A 109.8
C3 C4 H4A 109.8
C5 C4 H4B 109.8
C3 C4 H4B 109.8
H4A C4 H4B 108.2
C4 C5 C6 110.5(3)
C4 C5 H5A 109.5
C6 C5 H5A 109.5
C4 C5 H5B 109.5
C6 C5 H5B 109.5
H5A C5 H5B 108.1
C1 C6 C5 112.7(3)
C1 C6 H6A 109.0
C5 C6 H6A 109.0
C1 C6 H6B 109.0
C5 C6 H6B 109.0
H6A C6 H6B 107.8
N2 C7 C8 122.2(3)
N2 C7 H7 118.9
C8 C7 H7 118.9
C13 C8 C9 119.0(3)
C13 C8 C7 119.7(3)
C9 C8 C7 121.2(3)
C10 C9 C8 119.9(3)
C10 C9 H9 120.0
C8 C9 H9 120.0
C9 C10 C11 121.4(3)
C9 C10 H10 119.3
C11 C10 H10 119.3
C10 C11 C12 119.3(3)
C10 C11 C14 118.4(3)
C12 C11 C14 122.2(3)
C11 C12 C13 119.8(3)
C11 C12 H12 120.1
C13 C12 H12 120.1
C8 C13 C12 120.5(3)
C8 C13 H13 119.7
C12 C13 H13 119.7
O1 C14 O2 110.2(2)
O1 C14 C11 110.1(3)
O2 C14 C11 107.1(3)
O1 C14 H14 109.8
O2 C14 H14 109.8
C11 C14 H14 109.8
O1 C15 C17 111.6(2)
O1 C15 H15A 109.3
C17 C15 H15A 109.3
O1 C15 H15B 109.3
C17 C15 H15B 109.3
H15A C15 H15B 108.0
O2 C16 C17 110.8(3)
O2 C16 H16A 109.5
C17 C16 H16A 109.5
O2 C16 H16B 109.5
C17 C16 H16B 109.5
H16A C16 H16B 108.1
C19 C17 C15 111.4(3)
C19 C17 C18 108.2(3)
C15 C17 C18 108.4(2)
C19 C17 C16 109.9(3)
C15 C17 C16 108.0(3)
C18 C17 C16 110.8(3)
O3 C18 C17 110.5(3)
O3 C18 H18A 109.5
C17 C18 H18A 109.5
O3 C18 H18B 109.5
C17 C18 H18B 109.5
H18A C18 H18B 108.1
O4 C19 C17 111.7(3)
O4 C19 H19A 109.3
C17 C19 H19A 109.3
O4 C19 H19B 109.3
C17 C19 H19B 109.3
H19A C19 H19B 107.9
O3 C20 O4 110.9(3)
O3 C20 C21 108.8(3)
O4 C20 C21 108.5(3)
O3 C20 H20 109.5
O4 C20 H20 109.5
C21 C20 H20 109.5
C22 C21 C26 120.1(3)
C22 C21 C20 122.1(3)
C26 C21 C20 117.8(3)
C21 C22 C23 119.8(3)
C21 C22 H22 120.1
C23 C22 H22 120.1
C24 C23 C22 120.6(3)
C24 C23 H23 119.7
C22 C23 H23 119.7
C23 C24 C25 119.1(3)
C23 C24 C27 120.2(3)
C25 C24 C27 120.7(3)
C26 C25 C24 120.5(4)
C26 C25 H25 119.8
C24 C25 H25 119.8
C21 C26 C25 120.0(4)
C21 C26 H26 120.0
C25 C26 H26 120.0
N3 C27 C24 121.8(3)
N3 C27 H27 119.1
C24 C27 H27 119.1
N3 C28 C29 108.4(3)
N3 C28 C33 108.7(3)
C29 C28 C33 108.3(3)
N3 C28 H28 110.5
C29 C28 H28 110.5
C33 C28 H28 110.5
N4 C29 C30 109.6(3)
N4 C29 C28 111.1(3)
C30 C29 C28 110.5(3)
N4 C29 H29 108.5
C30 C29 H29 108.5
C28 C29 H29 108.5
C29 C30 C31 111.6(4)
C29 C30 H30A 109.3
C31 C30 H30A 109.3
C29 C30 H30B 109.3
C31 C30 H30B 109.3
H30A C30 H30B 108.0
C32 C31 C30 110.4(4)
C32 C31 H31A 109.6
C30 C31 H31A 109.6
C32 C31 H31B 109.6
C30 C31 H31B 109.6
H31A C31 H31B 108.1
C31 C32 C33 110.6(3)
C31 C32 H32A 109.5
C33 C32 H32A 109.5
C31 C32 H32B 109.5
C33 C32 H32B 109.5
H32A C32 H32B 108.1
C32 C33 C28 111.9(3)
C32 C33 H33A 109.2
C28 C33 H33A 109.2
C32 C33 H33B 109.2
C28 C33 H33B 109.2
H33A C33 H33B 107.9
N4 C34 C35 123.1(3)
N4 C34 H34 118.4
C35 C34 H34 118.4
C36 C35 C40 119.1(3)
C36 C35 C34 121.7(3)
C40 C35 C34 119.2(3)
C35 C36 C37 120.7(3)
C35 C36 H36 119.7
C37 C36 H36 119.7
C38 C37 C36 120.0(3)
C38 C37 H37 120.0
C36 C37 H37 120.0
C39 C38 C37 119.5(3)
C39 C38 C41 119.7(3)
C37 C38 C41 120.6(3)
C38 C39 C40 120.5(3)
C38 C39 H39 119.8
C40 C39 H39 119.8
C39 C40 C35 120.2(3)
C39 C40 H40 119.9
C35 C40 H40 119.9
O5 C41 O6 111.7(2)
O5 C41 C38 108.1(2)
O6 C41 C38 106.1(2)
O5 C41 H41 110.3
O6 C41 H41 110.3
C38 C41 H41 110.3
O5 C42 C44 111.2(2)
O5 C42 H42A 109.4
C44 C42 H42A 109.4
O5 C42 H42B 109.4
C44 C42 H42B 109.4
H42A C42 H42B 108.0
O6 C43 C44 109.6(2)
O6 C43 H43A 109.7
C44 C43 H43A 109.7
O6 C43 H43B 109.7
C44 C43 H43B 109.7
H43A C43 H43B 108.2
C42 C44 C43 106.5(2)
C42 C44 C45 109.4(2)
C43 C44 C45 111.6(2)
C42 C44 C46 111.1(2)
C43 C44 C46 111.2(2)
C45 C44 C46 107.1(2)
O7 C45 C44 110.4(2)
O7 C45 H45A 109.6
C44 C45 H45A 109.6
O7 C45 H45B 109.6
C44 C45 H45B 109.6
H45A C45 H45B 108.1
O8 C46 C44 110.3(2)
O8 C46 H46A 109.6
C44 C46 H46A 109.6
O8 C46 H46B 109.6
C44 C46 H46B 109.6
H46A C46 H46B 108.1
O7 C47 O8 111.6(2)
O7 C47 C48 105.0(2)
O8 C47 C48 109.2(3)
O7 C47 H47 110.3
O8 C47 H47 110.3
C48 C47 H47 110.3
C53 C48 C49 119.7(3)
C53 C48 C47 119.5(3)
C49 C48 C47 120.3(3)
C50 C49 C48 120.5(3)
C50 C49 H49 119.7
C48 C49 H49 119.7
C49 C50 C51 120.0(3)
C49 C50 H50 120.0
C51 C50 H50 120.0
C50 C51 C52 119.1(3)
C50 C51 C54 121.5(3)
C52 C51 C54 119.2(3)
C53 C52 C51 120.6(3)
C53 C52 H52 119.7
C51 C52 H52 119.7
C48 C53 C52 120.0(3)
C48 C53 H53 120.0
C52 C53 H53 120.0
N1 C54 C51 122.9(3)
N1 C54 H54 118.6
C51 C54 H54 118.6

loop_
_geom_bond_atom_site_label_1
_geom_bond_atom_site_label_2
_geom_bond_distance
O1 C14 1.393(4)
O1 C15 1.451(4)
O2 C14 1.422(4)
O2 C16 1.435(4)
O3 C20 1.388(5)
O3 C18 1.434(4)
O4 C20 1.423(4)
O4 C19 1.443(4)
O5 C41 1.412(4)
O5 C42 1.437(3)
O6 C41 1.415(3)
O6 C43 1.439(3)
O7 C47 1.403(4)
O7 C45 1.430(4)
O8 C47 1.412(4)
O8 C46 1.438(3)
N1 C54 1.265(4)
N1 C1 1.463(4)
N2 C7 1.257(4)
N2 C2 1.452(4)
N3 C27 1.262(4)
N3 C28 1.463(4)
N4 C34 1.263(4)
N4 C29 1.466(4)
C1 C6 1.523(4)
C1 C2 1.542(4)
C1 H1 1.0000
C2 C3 1.531(4)
C2 H2 1.0000
C3 C4 1.522(4)
C3 H3A 0.9900
C3 H3B 0.9900
C4 C5 1.519(5)
C4 H4A 0.9900
C4 H4B 0.9900
C5 C6 1.528(4)
C5 H5A 0.9900
C5 H5B 0.9900
C6 H6A 0.9900
C6 H6B 0.9900
C7 C8 1.476(4)
C7 H7 0.9500
C8 C13 1.387(5)
C8 C9 1.397(5)
C9 C10 1.374(5)
C9 H9 0.9500
C10 C11 1.377(5)
C10 H10 0.9500
C11 C12 1.389(5)
C11 C14 1.517(4)
C12 C13 1.395(5)
C12 H12 0.9500
C13 H13 0.9500
C14 H14 1.0000
C15 C17 1.521(4)
C15 H15A 0.9900
C15 H15B 0.9900
C16 C17 1.530(4)
C16 H16A 0.9900
C16 H16B 0.9900
C17 C19 1.509(5)
C17 C18 1.521(4)
C18 H18A 0.9900
C18 H18B 0.9900
C19 H19A 0.9900
C19 H19B 0.9900
C20 C21 1.520(5)
C20 H20 1.0000
C21 C22 1.381(5)
C21 C26 1.381(6)
C22 C23 1.401(5)
C22 H22 0.9500
C23 C24 1.376(5)
C23 H23 0.9500
C24 C25 1.397(5)
C24 C27 1.481(4)
C25 C26 1.388(5)
C25 H25 0.9500
C26 H26 0.9500
C27 H27 0.9500
C28 C29 1.526(5)
C28 C33 1.538(5)
C28 H28 1.0000
C29 C30 1.521(5)
C29 H29 1.0000
C30 C31 1.523(6)
C30 H30A 0.9900
C30 H30B 0.9900
C31 C32 1.519(6)
C31 H31A 0.9900
C31 H31B 0.9900
C32 C33 1.530(5)
C32 H32A 0.9900
C32 H32B 0.9900
C33 H33A 0.9900
C33 H33B 0.9900
C34 C35 1.477(4)
C34 H34 0.9500
C35 C36 1.388(5)
C35 C40 1.394(4)
C36 C37 1.392(4)
C36 H36 0.9500
C37 C38 1.390(4)
C37 H37 0.9500
C38 C39 1.386(5)
C38 C41 1.508(4)
C39 C40 1.393(4)
C39 H39 0.9500
C40 H40 0.9500
C41 H41 1.0000
C42 C44 1.520(4)
C42 H42A 0.9900
C42 H42B 0.9900
C43 C44 1.522(4)
C43 H43A 0.9900
C43 H43B 0.9900
C44 C45 1.526(4)
C44 C46 1.533(4)
C45 H45A 0.9900
C45 H45B 0.9900
C46 H46A 0.9900
C46 H46B 0.9900
C47 C48 1.512(4)
C47 H47 1.0000
C48 C53 1.387(5)
C48 C49 1.391(4)
C49 C50 1.388(4)
C49 H49 0.9500
C50 C51 1.394(5)
C50 H50 0.9500
C51 C52 1.397(4)
C51 C54 1.476(4)
C52 C53 1.388(4)
C52 H52 0.9500
C53 H53 0.9500
C54 H54 0.9500

loop_
_geom_torsion_atom_site_label_1
_geom_torsion_atom_site_label_2
_geom_torsion_atom_site_label_3
_geom_torsion_atom_site_label_4
_geom_torsion
C54 N1 C1 C6 -139.2(3)
C54 N1 C1 C2 98.7(3)
C7 N2 C2 C3 -133.6(3)
C7 N2 C2 C1 106.5(3)
N1 C1 C2 N2 -70.8(3)
C6 C1 C2 N2 169.4(2)
N1 C1 C2 C3 170.4(2)
C6 C1 C2 C3 50.6(3)
N2 C2 C3 C4 -173.3(3)
C1 C2 C3 C4 -55.2(4)
C2 C3 C4 C5 59.3(4)
C3 C4 C5 C6 -58.4(4)
N1 C1 C6 C5 -172.2(3)
C2 C1 C6 C5 -51.7(4)
C4 C5 C6 C1 55.7(4)
C2 N2 C7 C8 -174.7(3)
N2 C7 C8 C13 -179.5(3)
N2 C7 C8 C9 3.3(5)
C13 C8 C9 C10 -2.3(5)
C7 C8 C9 C10 174.9(3)
C8 C9 C10 C11 1.0(6)
C9 C10 C11 C12 0.9(5)
C9 C10 C11 C14 -175.7(3)
C10 C11 C12 C13 -1.6(5)
C14 C11 C12 C13 174.8(3)
C9 C8 C13 C12 1.5(5)
C7 C8 C13 C12 -175.7(3)
C11 C12 C13 C8 0.4(5)
C15 O1 C14 O2 -65.6(3)
C15 O1 C14 C11 176.5(3)
C16 O2 C14 O1 65.4(3)
C16 O2 C14 C11 -174.8(3)
C10 C11 C14 O1 -165.4(3)
C12 C11 C14 O1 18.1(4)
C10 C11 C14 O2 74.7(4)
C12 C11 C14 O2 -101.7(4)
C14 O1 C15 C17 60.1(4)
C14 O2 C16 C17 -56.8(4)
O1 C15 C17 C19 69.3(4)
O1 C15 C17 C18 -171.7(3)
O1 C15 C17 C16 -51.5(4)
O2 C16 C17 C19 -72.2(3)
O2 C16 C17 C15 49.6(4)
O2 C16 C17 C18 168.2(3)
C20 O3 C18 C17 59.3(4)
C19 C17 C18 O3 -51.7(4)
C15 C17 C18 O3 -172.7(3)
C16 C17 C18 O3 68.9(4)
C20 O4 C19 C17 -56.8(4)
C15 C17 C19 O4 170.4(3)
C18 C17 C19 O4 51.3(4)
C16 C17 C19 O4 -69.9(3)
C18 O3 C20 O4 -64.9(4)
C18 O3 C20 C21 175.8(3)
C19 O4 C20 O3 63.1(4)
C19 O4 C20 C21 -177.5(3)
O3 C20 C21 C22 14.5(4)
O4 C20 C21 C22 -106.2(4)
O3 C20 C21 C26 -165.9(3)
O4 C20 C21 C26 73.4(4)
C26 C21 C22 C23 1.5(5)
C20 C21 C22 C23 -179.0(3)
C21 C22 C23 C24 -0.4(5)
C22 C23 C24 C25 -1.4(5)
C22 C23 C24 C27 179.2(3)
C23 C24 C25 C26 2.2(5)
C27 C24 C25 C26 -178.5(3)
C22 C21 C26 C25 -0.8(5)
C20 C21 C26 C25 179.7(3)
C24 C25 C26 C21 -1.1(5)
C28 N3 C27 C24 179.0(3)
C23 C24 C27 N3 -169.4(3)
C25 C24 C27 N3 11.2(5)
C27 N3 C28 C29 127.5(3)
C27 N3 C28 C33 -115.0(3)
C34 N4 C29 C30 -134.3(4)
C34 N4 C29 C28 103.3(4)
N3 C28 C29 N4 -62.2(4)
C33 C28 C29 N4 -179.9(3)
N3 C28 C29 C30 176.0(3)
C33 C28 C29 C30 58.2(4)
N4 C29 C30 C31 178.2(4)
C28 C29 C30 C31 -59.0(5)
C29 C30 C31 C32 56.6(6)
C30 C31 C32 C33 -54.8(6)
C31 C32 C33 C28 56.9(6)
N3 C28 C33 C32 -175.5(3)
C29 C28 C33 C32 -57.9(4)
C29 N4 C34 C35 177.0(3)
N4 C34 C35 C36 -4.4(5)
N4 C34 C35 C40 176.4(3)
C40 C35 C36 C37 -1.8(5)
C34 C35 C36 C37 179.0(3)
C35 C36 C37 C38 1.3(5)
C36 C37 C38 C39 -0.1(5)
C36 C37 C38 C41 -175.4(3)
C37 C38 C39 C40 -0.6(5)
C41 C38 C39 C40 174.8(3)
C38 C39 C40 C35 0.1(5)
C36 C35 C40 C39 1.1(5)
C34 C35 C40 C39 -179.6(3)
C42 O5 C41 O6 -57.0(3)
C42 O5 C41 C38 -173.4(2)
C43 O6 C41 O5 58.0(3)
C43 O6 C41 C38 175.6(2)
C39 C38 C41 O5 45.8(4)
C37 C38 C41 O5 -138.8(3)
C39 C38 C41 O6 -74.1(3)
C37 C38 C41 O6 101.3(3)
C41 O5 C42 C44 57.9(3)
C41 O6 C43 C44 -58.3(3)
O5 C42 C44 C43 -56.3(3)
O5 C42 C44 C45 -177.1(2)
O5 C42 C44 C46 64.9(3)
O6 C43 C44 C42 55.7(3)
O6 C43 C44 C45 175.1(2)
O6 C43 C44 C46 -65.5(3)
C47 O7 C45 C44 57.3(3)
C42 C44 C45 O7 -174.4(2)
C43 C44 C45 O7 68.0(3)
C46 C44 C45 O7 -53.9(3)
C47 O8 C46 C44 -58.2(3)
C42 C44 C46 O8 174.1(2)
C43 C44 C46 O8 -67.5(3)
C45 C44 C46 O8 54.7(3)
C45 O7 C47 O8 -58.9(3)
C45 O7 C47 C48 -177.1(2)
C46 O8 C47 O7 59.2(3)
C46 O8 C47 C48 174.8(2)
O7 C47 C48 C53 75.0(4)
O8 C47 C48 C53 -44.7(4)
O7 C47 C48 C49 -96.5(3)
O8 C47 C48 C49 143.7(3)
C53 C48 C49 C50 -1.7(5)
C47 C48 C49 C50 169.8(3)
C48 C49 C50 C51 -1.3(5)
C49 C50 C51 C52 3.2(5)
C49 C50 C51 C54 -172.4(3)
C50 C51 C52 C53 -2.3(5)
C54 C51 C52 C53 173.5(3)
C49 C48 C53 C52 2.7(5)
C47 C48 C53 C52 -168.9(3)
C51 C52 C53 C48 -0.7(5)
C1 N1 C54 C51 176.2(3)
C50 C51 C54 N1 -3.3(5)
C52 C51 C54 N1 -179.0(3)
